data_8102350
loop_
_publ_author_name
'De-Bao Yang'
'Fang-Ming Liu'
'Song-Wei Shen'
'Ying-Lei Zhou'
'Jia-Wei Ye'

_publ_section_title
;
 Crystal structure of
 1-(2-((1H-1,2,4-triazol-1-yl)methyl)-2,5-diphenyl-1,3,4-oxadiazol-3(2H)-yl)ethanone,
 C19H17N5O2
;
_journal_issue 4
_journal_name_full 'Zeitschrift f\"ur Kristallographie - New Crystal Structures'
_journal_page_first 503
_journal_volume 223
_journal_year 2008
_chemical_formula_sum 'C19 H17 N5 O2'
_chemical_formula_weight 347.38
_space_group_IT_number 14
_symmetry_cell_setting monoclinic
_symmetry_space_group_name_Hall '-P 2ybc'
_symmetry_space_group_name_H-M 'P 1 21/c 1'
_atom_sites_solution_hydrogens geom
_atom_sites_solution_primary direct
_atom_sites_solution_secondary difmap
_audit_creation_method SHELXL-97
_cell_angle_alpha 90.00
_cell_angle_beta 98.503(2)
_cell_angle_gamma 90.00
_cell_formula_units_Z 4
_cell_length_a 7.3993(4)
_cell_length_b 10.8751(7)
_cell_length_c 21.3560(14)
_cell_measurement_reflns_used 13805
_cell_measurement_temperature 153(2)
_cell_measurement_theta_max 27.51
_cell_measurement_theta_min 3.08
_cell_volume 1699.59(18)
_computing_cell_refinement 'Rapid Auto Version 3.0(Rigaku 2004)'
_computing_data_collection 'Rapid Auto Version 3.0(Rigaku 2004)'
_computing_data_reduction 'Rapid Auto Version 3.0(Rigaku 2004)'
_computing_molecular_graphics 'ortep or diamond'
_computing_publication_material 'ortep or diamond'
_computing_structure_refinement 'SHELXL-97 (Sheldrick, 1997)'
_computing_structure_solution 'SHELXS-97 (Sheldrick, 1990)'
_diffrn_ambient_temperature 153(2)
_diffrn_measured_fraction_theta_full 0.998
_diffrn_measured_fraction_theta_max 0.998
_diffrn_measurement_device_type 'Rigaku R-axis Spider'
_diffrn_measurement_method '\w oscillation'
_diffrn_radiation_monochromator graphite
_diffrn_radiation_source 'Rotating Anode'
_diffrn_radiation_type MoK\a
_diffrn_radiation_wavelength 0.71073
_diffrn_reflns_av_R_equivalents 0.0193
_diffrn_reflns_av_sigmaI/netI 0.0153
_diffrn_reflns_limit_h_max 9
_diffrn_reflns_limit_h_min -9
_diffrn_reflns_limit_k_max 14
_diffrn_reflns_limit_k_min -14
_diffrn_reflns_limit_l_max 27
_diffrn_reflns_limit_l_min -27
_diffrn_reflns_number 16189
_diffrn_reflns_theta_full 27.48
_diffrn_reflns_theta_max 27.48
_diffrn_reflns_theta_min 3.14
_diffrn_standards_decay_% 0
_diffrn_standards_interval_count 0
_diffrn_standards_interval_time 0
_diffrn_standards_number 0
_exptl_absorpt_coefficient_mu 0.092
_exptl_absorpt_correction_T_max 0.9519
_exptl_absorpt_correction_T_min 0.9357
_exptl_absorpt_correction_type empirical
_exptl_absorpt_process_details 'Higashi,T.(1995).Program for Absorption Correction.Rigaku Corporation,Tokyo,Japan.'
_exptl_crystal_colour colorless
_exptl_crystal_density_diffrn 1.358
_exptl_crystal_density_method 'not measured'
_exptl_crystal_description block
_exptl_crystal_F_000 728
_exptl_crystal_size_max 0.73
_exptl_crystal_size_mid 0.68
_exptl_crystal_size_min 0.54
_refine_diff_density_max 0.314
_refine_diff_density_min -0.222
_refine_diff_density_rms 0.040
_refine_ls_extinction_coef 0.0146(16)
_refine_ls_extinction_expression Fc^*^=kFc[1+0.001xFc^2^\l^3^/sin(2\q)]^-1/4^
_refine_ls_extinction_method SHELXL
_refine_ls_goodness_of_fit_ref 1.046
_refine_ls_hydrogen_treatment constr
_refine_ls_matrix_type full
_refine_ls_number_parameters 236
_refine_ls_number_reflns 3887
_refine_ls_number_restraints 0
_refine_ls_restrained_S_all 1.046
_refine_ls_R_factor_all 0.0393
_refine_ls_R_factor_gt 0.0354
_refine_ls_shift/su_max 0.000
_refine_ls_shift/su_mean 0.000
_refine_ls_structure_factor_coef Fsqd
_refine_ls_weighting_details 'calc w=1/[\s^2^(Fo^2^)+(0.0535P)^2^+0.4800P] where P=(Fo^2^+2Fc^2^)/3'
_refine_ls_weighting_scheme calc
_refine_ls_wR_factor_gt 0.0953
_refine_ls_wR_factor_ref 0.0981
_reflns_number_gt 3484
_reflns_number_total 3887
_reflns_threshold_expression >2sigma(I)
_cod_data_source_file 1267-2411.cff
_cod_data_source_block mnphso4
_cod_depositor_comments
;
The following automatic conversions were performed:
'_symmetry_cell_setting' value 'Monoclinic' changed to 'monoclinic'
according to '/home/saulius/struct/CIF-dictionaries/cif_core.dic'
dictionary named 'cif_core.dic' version 2.4.1 from 2010-06-29.

Automatic conversion script
Id: cif_fix_enum 1555 2011-01-17 13:19:09Z saulius 
;
_cod_original_sg_symbol_H-M 'P2(1)/c  '
_cod_database_code 8102350

loop_
_symmetry_equiv_pos_as_xyz
'x, y, z'
'-x, y+1/2, -z+1/2'
'-x, -y, -z'
'x, -y-1/2, z-1/2'

loop_
_atom_site_label
_atom_site_type_symbol
_atom_site_fract_x
_atom_site_fract_y
_atom_site_fract_z
_atom_site_U_iso_or_equiv
_atom_site_adp_type
_atom_site_occupancy
_atom_site_symmetry_multiplicity
_atom_site_calc_flag
_atom_site_refinement_flags
_atom_site_disorder_assembly
_atom_site_disorder_group
O1 O 0.15286(10) 0.80407(7) 0.31831(3) 0.02021(17) Uani 1 1 d . . .
O2 O 0.15405(11) 0.41896(7) 0.31437(4) 0.0295(2) Uani 1 1 d . . .
N1 N 0.23143(12) 0.68919(8) 0.40544(4) 0.02124(19) Uani 1 1 d . . .
N2 N 0.21380(12) 0.61029(8) 0.35259(4) 0.02048(19) Uani 1 1 d . . .
N3 N -0.17265(12) 0.67253(8) 0.30971(4) 0.02089(19) Uani 1 1 d . . .
N4 N -0.20303(13) 0.58898(9) 0.35456(5) 0.0271(2) Uani 1 1 d . . .
N5 N -0.36791(13) 0.76289(10) 0.36232(5) 0.0300(2) Uani 1 1 d . . .
C1 C 0.28310(15) 0.92000(10) 0.47953(5) 0.0247(2) Uani 1 1 d . . .
H1B H 0.3564 0.8537 0.4977 0.030 Uiso 1 1 calc R . .
C2 C 0.26920(16) 1.02681(11) 0.51393(5) 0.0271(2) Uani 1 1 d . . .
H2A H 0.3333 1.0337 0.5557 0.033 Uiso 1 1 calc R . .
C3 C 0.16232(16) 1.12334(10) 0.48754(5) 0.0267(2) Uani 1 1 d . . .
H3A H 0.1532 1.1963 0.5114 0.032 Uiso 1 1 calc R . .
C4 C 0.06836(16) 1.11419(10) 0.42646(6) 0.0269(2) Uani 1 1 d . . .
H4B H -0.0049 1.1807 0.4085 0.032 Uiso 1 1 calc R . .
C5 C 0.08169(15) 1.00773(10) 0.39162(5) 0.0232(2) Uani 1 1 d . . .
H5B H 0.0178 1.0012 0.3498 0.028 Uiso 1 1 calc R . .
C6 C 0.18905(14) 0.91040(9) 0.41822(5) 0.0201(2) Uani 1 1 d . . .
C7 C 0.19585(13) 0.79630(9) 0.38253(5) 0.0192(2) Uani 1 1 d . . .
C8 C 0.15197(14) 0.68010(9) 0.29384(5) 0.0194(2) Uani 1 1 d . . .
C9 C 0.19272(15) 0.48664(10) 0.36023(6) 0.0249(2) Uani 1 1 d . . .
C10 C 0.2253(2) 0.44050(12) 0.42721(6) 0.0378(3) Uani 1 1 d . . .
H10A H 0.2072 0.3512 0.4275 0.057 Uiso 1 1 calc R . .
H10B H 0.1392 0.4802 0.4516 0.057 Uiso 1 1 calc R . .
H10C H 0.3507 0.4600 0.4463 0.057 Uiso 1 1 calc R . .
C11 C 0.27840(13) 0.67412(10) 0.24406(5) 0.0204(2) Uani 1 1 d . . .
C12 C 0.40128(14) 0.57802(10) 0.24154(5) 0.0234(2) Uani 1 1 d . . .
H12A H 0.4110 0.5147 0.2725 0.028 Uiso 1 1 calc R . .
C13 C 0.50992(15) 0.57456(11) 0.19362(6) 0.0276(2) Uani 1 1 d . . .
H13A H 0.5914 0.5077 0.1913 0.033 Uiso 1 1 calc R . .
C14 C 0.49971(16) 0.66816(12) 0.14928(6) 0.0305(3) Uani 1 1 d . . .
H14A H 0.5744 0.6658 0.1168 0.037 Uiso 1 1 calc R . .
C15 C 0.37996(17) 0.76544(12) 0.15252(6) 0.0313(3) Uani 1 1 d . . .
H15A H 0.3747 0.8305 0.1226 0.038 Uiso 1 1 calc R . .
C16 C 0.26761(15) 0.76818(11) 0.19926(5) 0.0264(2) Uani 1 1 d . . .
H16A H 0.1838 0.8339 0.2007 0.032 Uiso 1 1 calc R . .
C17 C -0.04649(14) 0.64959(10) 0.26524(5) 0.0214(2) Uani 1 1 d . . .
H17A H -0.0820 0.7001 0.2268 0.026 Uiso 1 1 calc R . .
H17B H -0.0543 0.5620 0.2525 0.026 Uiso 1 1 calc R . .
C18 C -0.32091(16) 0.64872(12) 0.38417(5) 0.0293(3) Uani 1 1 d . . .
H18A H -0.3698 0.6136 0.4188 0.035 Uiso 1 1 calc R . .
C19 C -0.27136(15) 0.77413(10) 0.31540(5) 0.0252(2) Uani 1 1 d . . .
H19A H -0.2718 0.8447 0.2892 0.030 Uiso 1 1 calc R . .

loop_
_atom_site_aniso_label
_atom_site_aniso_U_11
_atom_site_aniso_U_22
_atom_site_aniso_U_33
_atom_site_aniso_U_23
_atom_site_aniso_U_13
_atom_site_aniso_U_12
O1 0.0259(4) 0.0172(3) 0.0176(3) -0.0026(3) 0.0037(3) -0.0002(3)
O2 0.0306(4) 0.0203(4) 0.0381(5) -0.0058(3) 0.0071(3) -0.0029(3)
N1 0.0234(4) 0.0208(4) 0.0200(4) -0.0027(3) 0.0046(3) -0.0022(3)
N2 0.0226(4) 0.0188(4) 0.0200(4) -0.0014(3) 0.0028(3) -0.0010(3)
N3 0.0195(4) 0.0222(4) 0.0212(4) -0.0015(3) 0.0036(3) -0.0019(3)
N4 0.0262(5) 0.0285(5) 0.0271(5) 0.0033(4) 0.0058(4) -0.0040(4)
N5 0.0259(5) 0.0335(5) 0.0320(5) -0.0087(4) 0.0094(4) -0.0028(4)
C1 0.0254(5) 0.0258(5) 0.0228(5) -0.0018(4) 0.0030(4) -0.0010(4)
C2 0.0289(5) 0.0309(6) 0.0219(5) -0.0057(4) 0.0045(4) -0.0062(4)
C3 0.0318(6) 0.0226(5) 0.0281(5) -0.0073(4) 0.0127(5) -0.0068(4)
C4 0.0309(6) 0.0212(5) 0.0299(6) 0.0001(4) 0.0088(5) -0.0007(4)
C5 0.0269(5) 0.0229(5) 0.0206(5) -0.0002(4) 0.0064(4) -0.0033(4)
C6 0.0208(5) 0.0206(5) 0.0204(5) -0.0022(4) 0.0080(4) -0.0046(4)
C7 0.0178(4) 0.0223(5) 0.0181(5) -0.0011(4) 0.0046(4) -0.0031(4)
C8 0.0212(5) 0.0164(5) 0.0208(5) -0.0027(4) 0.0037(4) -0.0003(4)
C9 0.0228(5) 0.0198(5) 0.0330(6) 0.0004(4) 0.0072(4) -0.0010(4)
C10 0.0528(8) 0.0244(6) 0.0366(7) 0.0078(5) 0.0082(6) -0.0019(5)
C11 0.0184(5) 0.0223(5) 0.0203(5) -0.0050(4) 0.0027(4) -0.0033(4)
C12 0.0206(5) 0.0230(5) 0.0267(5) -0.0046(4) 0.0033(4) -0.0021(4)
C13 0.0208(5) 0.0296(6) 0.0330(6) -0.0096(5) 0.0064(4) -0.0008(4)
C14 0.0243(5) 0.0416(7) 0.0277(6) -0.0070(5) 0.0106(4) -0.0050(5)
C15 0.0308(6) 0.0368(6) 0.0278(6) 0.0037(5) 0.0091(5) -0.0018(5)
C16 0.0251(5) 0.0284(6) 0.0264(5) 0.0005(4) 0.0064(4) 0.0017(4)
C17 0.0198(5) 0.0240(5) 0.0210(5) -0.0040(4) 0.0044(4) -0.0009(4)
C18 0.0260(5) 0.0384(6) 0.0246(5) -0.0018(5) 0.0074(4) -0.0067(5)
C19 0.0226(5) 0.0244(5) 0.0290(5) -0.0035(4) 0.0050(4) 0.0000(4)

loop_
_atom_type_symbol
_atom_type_description
_atom_type_scat_dispersion_real
_atom_type_scat_dispersion_imag
_atom_type_scat_source
C C 0.0033 0.0016 'International Tables Vol C Tables 4.2.6.8 and 6.1.1.4'
H H 0.0000 0.0000 'International Tables Vol C Tables 4.2.6.8 and 6.1.1.4'
N N 0.0061 0.0033 'International Tables Vol C Tables 4.2.6.8 and 6.1.1.4'
O O 0.0106 0.0060 'International Tables Vol C Tables 4.2.6.8 and 6.1.1.4'

loop_
_geom_angle_atom_site_label_1
_geom_angle_atom_site_label_2
_geom_angle_atom_site_label_3
_geom_angle
_geom_angle_site_symmetry_1
_geom_angle_site_symmetry_3
_geom_angle_publ_flag
C7 O1 C8 107.07(7) . . ?
C7 N1 N2 105.04(8) . . ?
C9 N2 N1 120.17(9) . . ?
C9 N2 C8 125.43(9) . . ?
N1 N2 C8 110.32(8) . . ?
C19 N3 N4 109.71(9) . . ?
C19 N3 C17 127.90(9) . . ?
N4 N3 C17 122.36(9) . . ?
C18 N4 N3 101.40(9) . . ?
C19 N5 C18 101.92(10) . . ?
C2 C1 C6 119.67(10) . . ?
C2 C1 H1B 120.2 . . ?
C6 C1 H1B 120.2 . . ?
C3 C2 C1 120.19(10) . . ?
C3 C2 H2A 119.9 . . ?
C1 C2 H2A 119.9 . . ?
C2 C3 C4 120.34(10) . . ?
C2 C3 H3A 119.8 . . ?
C4 C3 H3A 119.8 . . ?
C5 C4 C3 119.89(11) . . ?
C5 C4 H4B 120.1 . . ?
C3 C4 H4B 120.1 . . ?
C4 C5 C6 119.79(10) . . ?
C4 C5 H5B 120.1 . . ?
C6 C5 H5B 120.1 . . ?
C5 C6 C1 120.12(10) . . ?
C5 C6 C7 119.61(9) . . ?
C1 C6 C7 120.21(10) . . ?
N1 C7 O1 116.52(9) . . ?
N1 C7 C6 126.62(9) . . ?
O1 C7 C6 116.81(9) . . ?
O1 C8 N2 100.82(7) . . ?
O1 C8 C11 108.84(8) . . ?
N2 C8 C11 115.25(8) . . ?
O1 C8 C17 107.29(8) . . ?
N2 C8 C17 112.49(8) . . ?
C11 C8 C17 111.29(8) . . ?
O2 C9 N2 120.88(11) . . ?
O2 C9 C10 123.14(11) . . ?
N2 C9 C10 115.96(10) . . ?
C9 C10 H10A 109.5 . . ?
C9 C10 H10B 109.5 . . ?
H10A C10 H10B 109.5 . . ?
C9 C10 H10C 109.5 . . ?
H10A C10 H10C 109.5 . . ?
H10B C10 H10C 109.5 . . ?
C12 C11 C16 119.72(10) . . ?
C12 C11 C8 122.22(10) . . ?
C16 C11 C8 118.05(9) . . ?
C11 C12 C13 120.02(11) . . ?
C11 C12 H12A 120.0 . . ?
C13 C12 H12A 120.0 . . ?
C14 C13 C12 120.25(10) . . ?
C14 C13 H13A 119.9 . . ?
C12 C13 H13A 119.9 . . ?
C13 C14 C15 119.79(10) . . ?
C13 C14 H14A 120.1 . . ?
C15 C14 H14A 120.1 . . ?
C14 C15 C16 120.38(11) . . ?
C14 C15 H15A 119.8 . . ?
C16 C15 H15A 119.8 . . ?
C15 C16 C11 119.80(11) . . ?
C15 C16 H16A 120.1 . . ?
C11 C16 H16A 120.1 . . ?
N3 C17 C8 111.83(8) . . ?
N3 C17 H17A 109.2 . . ?
C8 C17 H17A 109.2 . . ?
N3 C17 H17B 109.2 . . ?
C8 C17 H17B 109.2 . . ?
H17A C17 H17B 107.9 . . ?
N4 C18 N5 116.11(10) . . ?
N4 C18 H18A 121.9 . . ?
N5 C18 H18A 121.9 . . ?
N5 C19 N3 110.86(10) . . ?
N5 C19 H19A 124.6 . . ?
N3 C19 H19A 124.6 . . ?

loop_
_geom_bond_atom_site_label_1
_geom_bond_atom_site_label_2
_geom_bond_distance
_geom_bond_site_symmetry_2
_geom_bond_publ_flag
O1 C7 1.3639(12) . ?
O1 C8 1.4456(12) . ?
O2 C9 1.2248(14) . ?
N1 C7 1.2757(14) . ?
N1 N2 1.4084(12) . ?
N2 C9 1.3663(14) . ?
N2 C8 1.4799(13) . ?
N3 C19 1.3398(14) . ?
N3 N4 1.3628(13) . ?
N3 C17 1.4484(13) . ?
N4 C18 1.3214(15) . ?
N5 C19 1.3194(15) . ?
N5 C18 1.3536(17) . ?
C1 C2 1.3862(15) . ?
C1 C6 1.3930(15) . ?
C1 H1B 0.9500 . ?
C2 C3 1.3832(17) . ?
C2 H2A 0.9500 . ?
C3 C4 1.3881(17) . ?
C3 H3A 0.9500 . ?
C4 C5 1.3877(15) . ?
C4 H4B 0.9500 . ?
C5 C6 1.3931(15) . ?
C5 H5B 0.9500 . ?
C6 C7 1.4610(14) . ?
C8 C11 1.5178(14) . ?
C8 C17 1.5409(14) . ?
C9 C10 1.5014(17) . ?
C10 H10A 0.9800 . ?
C10 H10B 0.9800 . ?
C10 H10C 0.9800 . ?
C11 C12 1.3915(15) . ?
C11 C16 1.3949(15) . ?
C12 C13 1.3921(15) . ?
C12 H12A 0.9500 . ?
C13 C14 1.3846(18) . ?
C13 H13A 0.9500 . ?
C14 C15 1.3882(18) . ?
C14 H14A 0.9500 . ?
C15 C16 1.3906(16) . ?
C15 H15A 0.9500 . ?
C16 H16A 0.9500 . ?
C17 H17A 0.9900 . ?
C17 H17B 0.9900 . ?
C18 H18A 0.9500 . ?
C19 H19A 0.9500 . ?

loop_
_geom_torsion_atom_site_label_1
_geom_torsion_atom_site_label_2
_geom_torsion_atom_site_label_3
_geom_torsion_atom_site_label_4
_geom_torsion
_geom_torsion_site_symmetry_1
_geom_torsion_site_symmetry_2
_geom_torsion_site_symmetry_3
_geom_torsion_site_symmetry_4
_geom_torsion_publ_flag
C7 N1 N2 C9 -161.84(9) . . . . ?
C7 N1 N2 C8 -3.35(11) . . . . ?
C19 N3 N4 C18 0.14(12) . . . . ?
C17 N3 N4 C18 178.61(9) . . . . ?
C6 C1 C2 C3 0.08(16) . . . . ?
C1 C2 C3 C4 -0.08(17) . . . . ?
C2 C3 C4 C5 -0.04(17) . . . . ?
C3 C4 C5 C6 0.16(16) . . . . ?
C4 C5 C6 C1 -0.16(15) . . . . ?
C4 C5 C6 C7 177.11(9) . . . . ?
C2 C1 C6 C5 0.04(16) . . . . ?
C2 C1 C6 C7 -177.21(10) . . . . ?
N2 N1 C7 O1 0.37(12) . . . . ?
N2 N1 C7 C6 177.61(9) . . . . ?
C8 O1 C7 N1 2.77(12) . . . . ?
C8 O1 C7 C6 -174.75(8) . . . . ?
C5 C6 C7 N1 -154.21(10) . . . . ?
C1 C6 C7 N1 23.05(16) . . . . ?
C5 C6 C7 O1 23.02(13) . . . . ?
C1 C6 C7 O1 -159.72(9) . . . . ?
C7 O1 C8 N2 -4.30(9) . . . . ?
C7 O1 C8 C11 -125.91(8) . . . . ?
C7 O1 C8 C17 113.56(9) . . . . ?
C9 N2 C8 O1 161.83(9) . . . . ?
N1 N2 C8 O1 4.73(10) . . . . ?
C9 N2 C8 C11 -81.20(12) . . . . ?
N1 N2 C8 C11 121.70(9) . . . . ?
C9 N2 C8 C17 47.84(13) . . . . ?
N1 N2 C8 C17 -109.26(9) . . . . ?
N1 N2 C9 O2 170.61(9) . . . . ?
C8 N2 C9 O2 15.58(16) . . . . ?
N1 N2 C9 C10 -11.14(15) . . . . ?
C8 N2 C9 C10 -166.18(10) . . . . ?
O1 C8 C11 C12 135.82(10) . . . . ?
N2 C8 C11 C12 23.48(13) . . . . ?
C17 C8 C11 C12 -106.14(11) . . . . ?
O1 C8 C11 C16 -44.95(12) . . . . ?
N2 C8 C11 C16 -157.29(9) . . . . ?
C17 C8 C11 C16 73.09(12) . . . . ?
C16 C11 C12 C13 -1.43(15) . . . . ?
C8 C11 C12 C13 177.78(9) . . . . ?
C11 C12 C13 C14 1.68(16) . . . . ?
C12 C13 C14 C15 -0.32(17) . . . . ?
C13 C14 C15 C16 -1.28(18) . . . . ?
C14 C15 C16 C11 1.52(18) . . . . ?
C12 C11 C16 C15 -0.16(16) . . . . ?
C8 C11 C16 C15 -179.41(10) . . . . ?
C19 N3 C17 C8 94.57(12) . . . . ?
N4 N3 C17 C8 -83.60(12) . . . . ?
O1 C8 C17 N3 -52.52(11) . . . . ?
N2 C8 C17 N3 57.46(11) . . . . ?
C11 C8 C17 N3 -171.48(8) . . . . ?
N3 N4 C18 N5 -0.17(13) . . . . ?
C19 N5 C18 N4 0.12(13) . . . . ?
C18 N5 C19 N3 -0.02(12) . . . . ?
N4 N3 C19 N5 -0.08(13) . . . . ?
C17 N3 C19 N5 -178.44(9) . . . . ?
